data_2222240
loop_
_publ_author_name
'Benmekhbi, Lotfi'
'Belhouas, Ratiba'
'Bouacida, Sofiane'
'Mosbah, Salima'
'Bencharif, Leila'

_publ_section_title
;
 (<i>E</i>)-3-(2,6-Dichlorophenyl)-1-(4-methoxyphenyl)prop-2-en-1-one
;
_journal_coeditor_code BQ2141
_journal_issue 7
_journal_name_full 'Acta Crystallographica Section E'
_journal_page_first o1472
_journal_page_last o1473
_journal_paper_doi 10.1107/S1600536809020145
_journal_volume 65
_journal_year 2009
_chemical_formula_iupac 'C16 H12 Cl2 O2'
_chemical_formula_moiety 'C16 H12 Cl2 O2'
_chemical_formula_sum 'C16 H12 Cl2 O2'
_chemical_formula_weight 307.16
_chemical_name_systematic
;
(<i>E</i>)-3-(2,6-Dichlorophenyl)-1-(4-methoxyphenyl)prop-2-en-1-one
;
_space_group_IT_number 19
_symmetry_cell_setting orthorhombic
_symmetry_space_group_name_Hall 'P 2ac 2ab'
_symmetry_space_group_name_H-M 'P 21 21 21'
_atom_sites_solution_hydrogens geom
_atom_sites_solution_primary direct
_atom_sites_solution_secondary difmap
_cell_angle_alpha 90
_cell_angle_beta 90
_cell_angle_gamma 90
_cell_formula_units_Z 4
_cell_length_a 6.4793(2)
_cell_length_b 12.9807(5)
_cell_length_c 16.7819(8)
_cell_measurement_reflns_used 3041
_cell_measurement_temperature 100(2)
_cell_measurement_theta_max 27.38
_cell_measurement_theta_min 2.43
_cell_volume 1411.46(10)
_computing_cell_refinement 'SAINT (Bruker, 2001)'
_computing_data_collection 'SMART (Bruker, 2001)'
_computing_data_reduction 'SAINT (Bruker, 2001)'
_computing_molecular_graphics 'ORTEP-3 for Windows (Farrugia, 1997)'
_computing_publication_material 'WinGX (Farrugia, 1999) and DIAMOND (Brandenburg & Berndt, 2001)'
_computing_structure_refinement 'SHELXL97 (Sheldrick, 2008)'
_computing_structure_solution 'SIR2002 (Burla <i>et al.</i>,  2003)'
_diffrn_ambient_temperature 100(2)
_diffrn_measured_fraction_theta_full 0.99
_diffrn_measured_fraction_theta_max 0.99
_diffrn_measurement_device_type 'Bruker APEXII'
_diffrn_measurement_method 'CCD rotation images, thin slices'
_diffrn_radiation_monochromator graphite
_diffrn_radiation_type MoK\a
_diffrn_radiation_wavelength 0.71073
_diffrn_reflns_av_R_equivalents 0.0286
_diffrn_reflns_limit_h_max 8
_diffrn_reflns_limit_h_min -6
_diffrn_reflns_limit_k_max 16
_diffrn_reflns_limit_k_min -15
_diffrn_reflns_limit_l_max 21
_diffrn_reflns_limit_l_min -20
_diffrn_reflns_number 6643
_diffrn_reflns_theta_full 27.43
_diffrn_reflns_theta_max 27.43
_diffrn_reflns_theta_min 3.51
_exptl_absorpt_coefficient_mu 0.457
_exptl_absorpt_correction_T_max 0.913
_exptl_absorpt_correction_T_min 0.824
_exptl_absorpt_correction_type multi-scan
_exptl_absorpt_process_details '(SADABS, Bruker, 1998)'
_exptl_crystal_colour colourless
_exptl_crystal_density_diffrn 1.445
_exptl_crystal_density_method 'not measured'
_exptl_crystal_description prism
_exptl_crystal_F_000 632
_exptl_crystal_size_max 0.37
_exptl_crystal_size_mid 0.28
_exptl_crystal_size_min 0.2
_refine_diff_density_max 0.512
_refine_diff_density_min -0.197
_refine_ls_abs_structure_details 'Flack (1983), 1331 Friedel pairs'
_refine_ls_abs_structure_Flack 0.01(6)
_refine_ls_extinction_method none
_refine_ls_goodness_of_fit_ref 1.053
_refine_ls_hydrogen_treatment constr
_refine_ls_matrix_type full
_refine_ls_number_parameters 182
_refine_ls_number_reflns 3211
_refine_ls_number_restraints 0
_refine_ls_restrained_S_all 1.053
_refine_ls_R_factor_all 0.0395
_refine_ls_R_factor_gt 0.0355
_refine_ls_shift/su_max 0.002
_refine_ls_shift/su_mean 0.000
_refine_ls_structure_factor_coef Fsqd
_refine_ls_weighting_details 'calc w=1/[\s^2^(Fo^2^)+(0.0409P)^2^+0.5074P] where P=(Fo^2^+2Fc^2^)/3'
_refine_ls_weighting_scheme calc
_refine_ls_wR_factor_gt 0.0865
_refine_ls_wR_factor_ref 0.0895
_reflns_number_gt 2964
_reflns_number_total 3211
_reflns_threshold_expression I>2\s(I)
_cod_data_source_file bq2141.cif
_cod_data_source_block I
_cod_database_code 2222240
_cod_database_fobs_code 2222240

loop_
_symmetry_equiv_pos_as_xyz
'x, y, z'
'-x+1/2, -y, z+1/2'
'x+1/2, -y+1/2, -z'
'-x, y+1/2, -z+1/2'

loop_
_atom_site_type_symbol
_atom_site_label
_atom_site_fract_x
_atom_site_fract_y
_atom_site_fract_z
_atom_site_U_iso_or_equiv
_atom_site_adp_type
_atom_site_calc_flag
_atom_site_refinement_flags
_atom_site_occupancy
_atom_site_disorder_assembly
_atom_site_disorder_group
Cl Cl1 0.49869(7) 1.03293(4) 0.58897(3) 0.02481(12) Uani d . 1 . .
Cl Cl5 0.06450(7) 0.84015(4) 0.35072(3) 0.02267(12) Uani d . 1 . .
C C1 0.2990(3) 0.95544(14) 0.55269(13) 0.0174(4) Uani d . 1 . .
C C2 0.1599(3) 0.91924(15) 0.60937(13) 0.0211(4) Uani d . 1 . .
H H2 0.1779 0.9363 0.664 0.025 Uiso calc R 1 . .
C C3 -0.0051(3) 0.85821(14) 0.58604(13) 0.0226(4) Uani d . 1 . .
H H3 -0.1001 0.8333 0.6246 0.027 Uiso calc R 1 . .
C C4 -0.0312(3) 0.83360(14) 0.50613(12) 0.0206(4) Uani d . 1 . .
H H4 -0.1422 0.7907 0.4898 0.025 Uiso calc R 1 . .
C C5 0.1068(3) 0.87235(14) 0.45044(12) 0.0167(4) Uani d . 1 . .
C C6 0.2774(3) 0.93459(13) 0.47063(13) 0.0149(4) Uani d . 1 . .
C C7 0.4050(3) 0.97926(13) 0.40676(12) 0.0150(4) Uani d . 1 . .
H H7 0.3354 0.9928 0.358 0.018 Uiso calc R 1 . .
C C8 0.6062(3) 1.00344(13) 0.40815(13) 0.0169(4) Uani d . 1 . .
H H8 0.6877 0.9871 0.4535 0.02 Uiso calc R 1 . .
C C9 0.7012(3) 1.05587(14) 0.33855(12) 0.0172(4) Uani d . 1 . .
O O10 0.61836(19) 1.05435(10) 0.27255(9) 0.0215(3) Uani d . 1 . .
C C11 0.8991(3) 1.11288(13) 0.35089(12) 0.0154(4) Uani d . 1 . .
C C12 0.9741(3) 1.13891(13) 0.42704(11) 0.0164(4) Uani d . 1 . .
H H12 0.9017 1.1168 0.4732 0.02 Uiso calc R 1 . .
C C13 1.1527(3) 1.19652(14) 0.43510(12) 0.0172(4) Uani d . 1 . .
H H13 1.2022 1.2139 0.4867 0.021 Uiso calc R 1 . .
C C14 1.0073(3) 1.14718(13) 0.28402(11) 0.0170(4) Uani d . 1 . .
H H14 0.9569 1.131 0.2324 0.02 Uiso calc R 1 . .
C C15 1.1874(3) 1.20463(14) 0.29156(12) 0.0173(4) Uani d . 1 . .
H H15 1.26 1.227 0.2455 0.021 Uiso calc R 1 . .
C C16 1.2603(3) 1.22906(14) 0.36746(12) 0.0172(4) Uani d . 1 . .
O O17 1.4376(2) 1.28344(10) 0.38116(8) 0.0224(3) Uani d . 1 . .
C C18 1.5488(3) 1.32052(14) 0.31247(13) 0.0225(4) Uani d . 1 . .
H H18A 1.5785 1.2628 0.2766 0.034 Uiso calc R 1 . .
H H18B 1.6786 1.3522 0.3297 0.034 Uiso calc R 1 . .
H H18C 1.4648 1.3718 0.2844 0.034 Uiso calc R 1 . .

loop_
_atom_site_aniso_label
_atom_site_aniso_U_11
_atom_site_aniso_U_22
_atom_site_aniso_U_33
_atom_site_aniso_U_12
_atom_site_aniso_U_13
_atom_site_aniso_U_23
Cl1 0.0219(2) 0.0314(2) 0.0211(3) -0.0074(2) -0.0005(2) -0.0049(2)
Cl5 0.0219(2) 0.0227(2) 0.0234(3) -0.0029(2) -0.0021(2) -0.0059(2)
C1 0.0151(8) 0.0157(9) 0.0215(11) 0.0023(8) -0.0002(8) 0.0001(8)
C2 0.0214(10) 0.0226(10) 0.0193(11) 0.0027(9) 0.0009(8) 0.0047(8)
C3 0.0193(9) 0.0232(9) 0.0255(11) -0.0005(9) 0.0070(9) 0.0083(8)
C4 0.0156(9) 0.0156(8) 0.0305(12) -0.0028(8) 0.0000(8) 0.0023(8)
C5 0.0157(9) 0.0123(8) 0.0221(11) 0.0024(8) -0.0027(8) 0.0005(7)
C6 0.0129(8) 0.0116(8) 0.0203(10) 0.0030(7) 0.0014(7) 0.0009(7)
C7 0.0188(9) 0.0112(8) 0.0150(10) 0.0024(7) -0.0008(8) 0.0005(8)
C8 0.0163(9) 0.0161(9) 0.0182(11) 0.0025(7) -0.0013(8) 0.0034(8)
C9 0.0160(8) 0.0161(9) 0.0195(11) 0.0034(7) 0.0020(8) -0.0002(8)
O10 0.0188(6) 0.0280(7) 0.0176(8) -0.0035(6) -0.0014(6) 0.0022(6)
C11 0.0140(8) 0.0150(8) 0.0172(10) 0.0021(7) 0.0000(8) 0.0005(8)
C12 0.0180(9) 0.0168(9) 0.0146(10) 0.0039(8) 0.0026(7) 0.0019(7)
C13 0.0212(9) 0.0170(9) 0.0135(10) 0.0022(8) -0.0034(8) -0.0031(7)
C14 0.0169(8) 0.0193(9) 0.0149(9) 0.0017(9) -0.0016(8) 0.0009(7)
C15 0.0170(9) 0.0185(9) 0.0163(10) 0.0003(8) 0.0022(8) 0.0040(8)
C16 0.0166(9) 0.0121(8) 0.0228(12) 0.0005(8) -0.0013(7) 0.0013(8)
O17 0.0214(7) 0.0264(7) 0.0195(8) -0.0088(6) -0.0016(6) 0.0005(6)
C18 0.0202(10) 0.0218(9) 0.0256(11) -0.0072(8) 0.0001(8) 0.0037(8)

loop_
_atom_type_symbol
_atom_type_description
_atom_type_scat_dispersion_real
_atom_type_scat_dispersion_imag
_atom_type_scat_source
C C 0.0033 0.0016 'International Tables Vol C Tables 4.2.6.8 and 6.1.1.4'
H H 0 0 'International Tables Vol C Tables 4.2.6.8 and 6.1.1.4'
O O 0.0106 0.006 'International Tables Vol C Tables 4.2.6.8 and 6.1.1.4'
Cl Cl 0.1484 0.1585 'International Tables Vol C Tables 4.2.6.8 and 6.1.1.4'

loop_
_geom_angle_atom_site_label_1
_geom_angle_atom_site_label_2
_geom_angle_atom_site_label_3
_geom_angle_site_symmetry_1
_geom_angle_site_symmetry_3
_geom_angle
_geom_angle_publ_flag
C2 C1 C6 . . 122.56(18) ?
C2 C1 Cl1 . . 115.81(16) ?
C6 C1 Cl1 . . 121.59(15) ?
C3 C2 C1 . . 119.9(2) ?
C3 C2 H2 . . 120 ?
C1 C2 H2 . . 120 ?
C2 C3 C4 . . 119.84(18) ?
C2 C3 H3 . . 120.1 ?
C4 C3 H3 . . 120.1 ?
C5 C4 C3 . . 119.26(17) ?
C5 C4 H4 . . 120.4 ?
C3 C4 H4 . . 120.4 ?
C4 C5 C6 . . 123.41(19) ?
C4 C5 Cl5 . . 117.23(14) ?
C6 C5 Cl5 . . 119.36(15) ?
C1 C6 C5 . . 114.98(18) ?
C1 C6 C7 . . 125.42(17) ?
C5 C6 C7 . . 119.37(18) ?
C8 C7 C6 . . 128.68(19) ?
C8 C7 H7 . . 115.7 ?
C6 C7 H7 . . 115.7 ?
C7 C8 C9 . . 119.76(19) ?
C7 C8 H8 . . 120.1 ?
C9 C8 H8 . . 120.1 ?
O10 C9 C8 . . 121.29(17) ?
O10 C9 C11 . . 120.44(17) ?
C8 C9 C11 . . 118.26(17) ?
C14 C11 C12 . . 118.64(16) ?
C14 C11 C9 . . 118.51(18) ?
C12 C11 C9 . . 122.73(17) ?
C13 C12 C11 . . 120.46(17) ?
C13 C12 H12 . . 119.8 ?
C11 C12 H12 . . 119.8 ?
C12 C13 C16 . . 120.05(18) ?
C12 C13 H13 . . 120 ?
C16 C13 H13 . . 120 ?
C15 C14 C11 . . 121.28(18) ?
C15 C14 H14 . . 119.4 ?
C11 C14 H14 . . 119.4 ?
C14 C15 C16 . . 119.28(18) ?
C14 C15 H15 . . 120.4 ?
C16 C15 H15 . . 120.4 ?
O17 C16 C15 . . 123.72(18) ?
O17 C16 C13 . . 116.00(18) ?
C15 C16 C13 . . 120.27(17) ?
C16 O17 C18 . . 117.23(15) ?
O17 C18 H18A . . 109.5 ?
O17 C18 H18B . . 109.5 ?
H18A C18 H18B . . 109.5 ?
O17 C18 H18C . . 109.5 ?
H18A C18 H18C . . 109.5 ?
H18B C18 H18C . . 109.5 ?

loop_
_geom_bond_atom_site_label_1
_geom_bond_atom_site_label_2
_geom_bond_site_symmetry_2
_geom_bond_distance
_geom_bond_publ_flag
Cl1 C1 . 1.7484(19) ?
Cl5 C5 . 1.747(2) ?
C1 C2 . 1.392(3) ?
C1 C6 . 1.410(3) ?
C2 C3 . 1.387(3) ?
C2 H2 . 0.95 ?
C3 C4 . 1.389(3) ?
C3 H3 . 0.95 ?
C4 C5 . 1.388(3) ?
C4 H4 . 0.95 ?
C5 C6 . 1.410(3) ?
C6 C7 . 1.473(3) ?
C7 C8 . 1.342(2) ?
C7 H7 . 0.95 ?
C8 C9 . 1.485(3) ?
C8 H8 . 0.95 ?
C9 O10 . 1.231(2) ?
C9 C11 . 1.494(3) ?
C11 C14 . 1.396(3) ?
C11 C12 . 1.409(3) ?
C12 C13 . 1.384(3) ?
C12 H12 . 0.95 ?
C13 C16 . 1.397(3) ?
C13 H13 . 0.95 ?
C14 C15 . 1.391(3) ?
C14 H14 . 0.95 ?
C15 C16 . 1.395(3) ?
C15 H15 . 0.95 ?
C16 O17 . 1.368(2) ?
O17 C18 . 1.442(2) ?
C18 H18A . 0.98 ?
C18 H18B . 0.98 ?
C18 H18C . 0.98 ?

loop_
_geom_hbond_atom_site_label_D
_geom_hbond_atom_site_label_H
_geom_hbond_atom_site_label_A
_geom_hbond_site_symmetry_A
_geom_hbond_distance_DH
_geom_hbond_distance_HA
_geom_hbond_distance_DA
_geom_hbond_angle_DHA
C4 H4 Cg1 3_545 0.95 2.836 3.727 157
C7 H7 Cg2 3_545 0.95 2.849 3.360 115

loop_
_geom_torsion_atom_site_label_1
_geom_torsion_atom_site_label_2
_geom_torsion_atom_site_label_3
_geom_torsion_atom_site_label_4
_geom_torsion_site_symmetry_1
_geom_torsion_site_symmetry_2
_geom_torsion_site_symmetry_3
_geom_torsion_site_symmetry_4
_geom_torsion
_geom_torsion_publ_flag
C6 C1 C2 C3 . . . . 1.5(3) ?
Cl1 C1 C2 C3 . . . . 179.21(14) ?
C1 C2 C3 C4 . . . . -0.1(3) ?
C2 C3 C4 C5 . . . . -1.3(3) ?
C3 C4 C5 C6 . . . . 1.4(3) ?
C3 C4 C5 Cl5 . . . . -179.22(14) ?
C2 C1 C6 C5 . . . . -1.4(3) ?
Cl1 C1 C6 C5 . . . . -178.94(13) ?
C2 C1 C6 C7 . . . . 173.05(17) ?
Cl1 C1 C6 C7 . . . . -4.5(3) ?
C4 C5 C6 C1 . . . . -0.1(2) ?
Cl5 C5 C6 C1 . . . . -179.47(13) ?
C4 C5 C6 C7 . . . . -174.87(16) ?
Cl5 C5 C6 C7 . . . . 5.8(2) ?
C1 C6 C7 C8 . . . . 35.1(3) ?
C5 C6 C7 C8 . . . . -150.75(19) ?
C6 C7 C8 C9 . . . . -175.13(17) ?
C7 C8 C9 O10 . . . . -19.0(3) ?
C7 C8 C9 C11 . . . . 159.67(16) ?
O10 C9 C11 C14 . . . . -12.1(3) ?
C8 C9 C11 C14 . . . . 169.21(16) ?
O10 C9 C11 C12 . . . . 163.91(17) ?
C8 C9 C11 C12 . . . . -14.8(2) ?
C14 C11 C12 C13 . . . . -0.6(2) ?
C9 C11 C12 C13 . . . . -176.57(16) ?
C11 C12 C13 C16 . . . . -0.2(3) ?
C12 C11 C14 C15 . . . . 1.0(2) ?
C9 C11 C14 C15 . . . . 177.10(16) ?
C11 C14 C15 C16 . . . . -0.5(3) ?
C14 C15 C16 O17 . . . . 178.75(16) ?
C14 C15 C16 C13 . . . . -0.3(3) ?
C12 C13 C16 O17 . . . . -178.48(15) ?
C12 C13 C16 C15 . . . . 0.6(3) ?
C15 C16 O17 C18 . . . . 2.6(2) ?
C13 C16 O17 C18 . . . . -178.31(16) ?

loop_
_cod_related_entry_id
_cod_related_entry_database
_cod_related_entry_code
1 ChemSpider 4503085
